data_8101610
loop_
_publ_author_name
'Z\"urcher, Fabio'
'Nesper, Reinhard'

_publ_section_title
;
Crystal structure of five penta(strontium, calcium) trisilicides, 
Sr~4.62~Ca~0.38~Si~3~, Sr~4.52~Ca~0.48~Si~3~, Sr~3.19~Ca~1.81~Si~3~, 
Sr~2.12~Ca~2.88~Si~3~, and Sr~0.52~Ca~4.48~Si~3~
;
_journal_issue 4
_journal_name_full 'Zeitschrift f\"ur Kristallographie - New Crystal Structures'
_journal_page_first 423
_journal_page_last 426
_journal_volume 214
_journal_year 1999
_chemical_formula_moiety Sr4.52Ca0.48Si3
_chemical_formula_sum 'Ca0.48 Si3 Sr4.52'
_chemical_formula_weight 499.79
_space_group_IT_number 140
_symmetry_cell_setting tetragonal
_symmetry_space_group_name_Hall '-I 4 2c'
_symmetry_space_group_name_H-M 'I 4/m c m'
_cell_angle_alpha 90.00
_cell_angle_beta 90.00
_cell_angle_gamma 90.00
_cell_formula_units_Z 4
_cell_length_a 7.983(6)
_cell_length_b 7.983(6)
_cell_length_c 15.70(1)
_cell_measurement_temperature 298(2)
_cell_volume 1001(1)
_diffrn_ambient_temperature 298(2)
_exptl_crystal_density_diffrn 3.318
_refine_ls_R_factor_obs 0.0249
_refine_ls_wR_factor_obs 0.0475
_cod_database_code 8101610

loop_
_symmetry_equiv_pos_as_xyz
'x, y, z'
'-x, -y, z'
'-y, x, z'
'y, -x, z'
'-x, y, -z+1/2'
'x, -y, -z+1/2'
'y, x, -z+1/2'
'-y, -x, -z+1/2'
'x+1/2, y+1/2, z+1/2'
'-x+1/2, -y+1/2, z+1/2'
'-y+1/2, x+1/2, z+1/2'
'y+1/2, -x+1/2, z+1/2'
'-x+1/2, y+1/2, -z+1'
'x+1/2, -y+1/2, -z+1'
'y+1/2, x+1/2, -z+1'
'-y+1/2, -x+1/2, -z+1'
'-x, -y, -z'
'x, y, -z'
'y, -x, -z'
'-y, x, -z'
'x, -y, z-1/2'
'-x, y, z-1/2'
'-y, -x, z-1/2'
'y, x, z-1/2'
'-x+1/2, -y+1/2, -z+1/2'
'x+1/2, y+1/2, -z+1/2'
'y+1/2, -x+1/2, -z+1/2'
'-y+1/2, x+1/2, -z+1/2'
'x+1/2, -y+1/2, z'
'-x+1/2, y+1/2, z'
'-y+1/2, -x+1/2, z'
'y+1/2, x+1/2, z'

loop_
_atom_site_aniso_label
_atom_site_aniso_U_11
_atom_site_aniso_U_22
_atom_site_aniso_U_33
_atom_site_aniso_U_23
_atom_site_aniso_U_13
_atom_site_aniso_U_12
Ca1 0.0279(18) 0.0279(18) 0.058(3) 0.000 0.000 0.000
Sr1 0.0279(18) 0.0279(18) 0.058(3) 0.000 0.000 0.000
Sr2 0.0286(7) 0.0286(7) 0.0276(9) -0.0013(4) -0.0013(4) -0.0010(5)
Si1 0.030(2) 0.030(2) 0.029(4) 0.000 0.000 0.000
Si2 0.0243(18) 0.0243(18) 0.024(2) 0.000 0.000 0.002(2)

loop_
_atom_site_label
_atom_site_type_symbol
_atom_site_fract_x
_atom_site_fract_y
_atom_site_fract_z
_atom_site_U_iso_or_equiv
_atom_site_thermal_displace_type
_atom_site_occupancy
_atom_site_calc_flag
_atom_site_refinement_flags
_atom_site_disorder_group
Ca1 Ca 0.0000 0.0000 0.0000 0.0379(16) Uani 0.48(3) d SP .
Sr1 Sr 0.0000 0.0000 0.0000 0.0379(16) Uani 0.52(3) d SP .
Sr2 Sr 0.32031(11) 0.82031(11) 0.35961(8) 0.0283(7) Uani 1 d S .
Si1 Si 0.0000 0.0000 0.2500 0.0299(17) Uani 1 d S .
Si2 Si 0.3902(5) 0.8902(5) 0.0000 0.0243(13) Uani 1 d S .

loop_
_geom_bond_atom_site_label_1
_geom_bond_atom_site_label_2
_geom_bond_distance
_geom_bond_site_symmetry_2
_geom_bond_publ_flag
Ca1 Si2 3.236(3) 19_455 ?
Ca1 Si2 3.236(3) 3_655 ?
Ca1 Si2 3.236(3) 17_565 ?
Ca1 Si2 3.236(3) 1_545 ?
Ca1 Sr2 3.6681(9) 27_455 ?
Ca1 Sr2 3.6681(9) 11_544 ?
Ca1 Sr2 3.6681(9) 10_554 ?
Ca1 Sr2 3.6681(9) 26_445 ?
Ca1 Sr2 3.6681(9) 12_454 ?
Ca1 Sr2 3.6681(9) 28_545 ?
Ca1 Sr2 3.6681(9) 9_444 ?
Ca1 Sr2 3.6681(9) 25 ?
Ca1 Si1 3.9253(8) . ?
Ca1 Si1 3.9253(8) 17 ?
Ca1 Si2 4.946(4) 17_665 ?
Ca1 Si2 4.946(4) 1_445 ?
Ca1 Si2 4.946(4) 19_465 ?
Ca1 Si2 4.946(4) 3_645 ?
Sr2 Si2 3.241(4) 25_565 ?
Sr2 Si2 3.242(2) 27_465 ?
Sr2 Si2 3.242(2) 11_655 ?
Sr2 Si1 3.3997(8) 25 ?
Sr2 Si1 3.3997(8) 1_565 ?
Sr2 Ca1 3.6681(9) 5_565 ?
Sr2 Ca1 3.6681(9) 9 ?
Sr2 Sr2 3.790(2) 25_565 ?
Sr2 Sr2 4.057(3) 2_675 ?
Sr2 Sr2 4.1463(7) 3_655 ?
Sr2 Sr2 4.1463(7) 4_465 ?
Sr2 Sr2 4.1464(7) 4_565 ?
Sr2 Sr2 4.1464(7) 3_665 ?
Sr2 Sr2 4.409(3) 18_556 ?
Sr2 Sr2 4.481(2) 27_465 ?
Sr2 Sr2 4.481(2) 28_655 ?
Sr2 Si2 5.333(5) 9_445 ?
Si1 Sr2 3.3997(8) 28_545 ?
Si1 Sr2 3.3997(8) 3_655 ?
Si1 Sr2 3.3997(8) 25 ?
Si1 Sr2 3.3997(8) 1_545 ?
Si1 Sr2 3.3997(8) 4_455 ?
Si1 Sr2 3.3997(8) 27_455 ?
Si1 Sr2 3.3997(8) 2_565 ?
Si1 Sr2 3.3997(8) 26_445 ?
Si1 Ca1 3.9253(8) 5 ?
Si1 Si2 5.0871(17) 27_455 ?
Si1 Si2 5.0871(17) 19_455 ?
Si1 Si2 5.0871(17) 9_445 ?
Si1 Si2 5.0871(17) 17_565 ?
Si1 Si2 5.0871(17) 1_545 ?
Si1 Si2 5.0871(17) 3_655 ?
Si1 Si2 5.0871(17) 11_545 ?
Si1 Si2 5.0871(17) 25 ?
Si2 Si2 2.479(10) 17_675 ?
Si2 Ca1 3.236(3) 1_565 ?
Si2 Ca1 3.236(3) 13_554 ?
Si2 Sr2 3.241(4) 10_564 ?
Si2 Sr2 3.241(4) 25_565 ?
Si2 Sr2 3.242(2) 28_655 ?
Si2 Sr2 3.242(2) 27_465 ?
Si2 Sr2 3.242(2) 12_464 ?
Si2 Sr2 3.242(2) 11_654 ?
Si2 Si2 4.576(4) 19_565 ?
Si2 Si2 4.576(4) 3_665 ?
Si2 Si2 4.576(4) 19_465 ?
Si2 Si2 4.576(4) 3_655 ?
Si2 Ca1 4.946(4) 13_564 ?
Si2 Ca1 4.946(4) 1_665 ?
Si2 Si1 5.0871(17) 9_554 ?
Si2 Si1 5.0871(17) 17_565 ?
Si2 Si1 5.0871(17) 25 ?
Si2 Si1 5.0871(17) 1_565 ?
Si2 Sr2 5.333(5) 26 ?
